data_4514349
loop_
_publ_author_name
'Nguyen, Phuong T. K.'
'Nguyen, Huong T. D.'
'Nguyen, Hung N.'
'Trickett, Christopher A.'
'Ton, Quang T.'
'Guti\'errez-Puebla, Enrique'
'Monge, M. Angeles'
'Cordova, Kyle E.'
'G\'andara, Felipe'

_publ_section_title
;
 New Metal-Organic Frameworks for Chemical Fixation of CO2.
;
_journal_issue 1
_journal_name_full 'ACS applied materials &amp; interfaces'
_journal_page_first 733
_journal_page_last 744
_journal_paper_doi 10.1021/acsami.7b16163
_journal_volume 10
_journal_year 2018
_chemical_formula_moiety 'C102 H48 O43 Zr6, O'
_chemical_formula_sum 'C102 H48 O44 Zr6'
_chemical_formula_weight 2524.72
_space_group_crystal_system monoclinic
_space_group_IT_number 15
_space_group_name_Hall '-C 2yc'
_space_group_name_H-M_alt 'C 1 2/c 1'
_symmetry_space_group_name_Hall '-C 2yc'
_symmetry_space_group_name_H-M 'C 1 2/c 1'
_atom_sites_solution_hydrogens geom
_atom_sites_solution_primary dual
_audit_creation_date 2017-10-13
_audit_creation_method
;
Olex2 1.2
(compiled 2017.08.10 svn.r3458 for OlexSys, GUI svn.r5381)
;
_cell_angle_alpha 90
_cell_angle_beta 92.081(2)
_cell_angle_gamma 90
_cell_formula_units_Z 8
_cell_length_a 24.6147(9)
_cell_length_b 69.169(2)
_cell_length_c 19.5485(7)
_cell_measurement_reflns_used 9026
_cell_measurement_temperature 100(2)
_cell_measurement_theta_max 22.590
_cell_measurement_theta_min 2.236
_cell_volume 33261(2)
_computing_cell_refinement 'SAINT v8.37A (Bruker, 2015)'
_computing_data_reduction 'SAINT v8.37A (Bruker, 2015)'
_computing_molecular_graphics 'Olex2 (Dolomanov et al., 2009)'
_computing_publication_material 'Olex2 (Dolomanov et al., 2009)'
_computing_structure_refinement 'XL (Sheldrick, 2008)'
_computing_structure_solution 'ShelXT (Sheldrick, 2015)'
_diffrn_ambient_temperature 100.0
_diffrn_detector_area_resol_mean 10.42
_diffrn_measured_fraction_theta_full 0.998
_diffrn_measured_fraction_theta_max 0.998
_diffrn_measurement_device_type 'Bruker D8 with PHOTON 100 detector'
_diffrn_measurement_method '\f and \w shutterless scans'
_diffrn_radiation_monochromator 'silicon 111'
_diffrn_radiation_type MoK\a
_diffrn_radiation_wavelength 0.71073
_diffrn_reflns_av_R_equivalents 0.1080
_diffrn_reflns_av_unetI/netI 0.0519
_diffrn_reflns_Laue_measured_fraction_full 0.998
_diffrn_reflns_Laue_measured_fraction_max 0.998
_diffrn_reflns_limit_h_max 24
_diffrn_reflns_limit_h_min -24
_diffrn_reflns_limit_k_max 69
_diffrn_reflns_limit_k_min -69
_diffrn_reflns_limit_l_max 19
_diffrn_reflns_limit_l_min -19
_diffrn_reflns_number 140110
_diffrn_reflns_point_group_measured_fraction_full 0.998
_diffrn_reflns_point_group_measured_fraction_max 0.998
_diffrn_reflns_theta_full 20.866
_diffrn_reflns_theta_max 20.866
_diffrn_reflns_theta_min 1.969
_diffrn_source 'Advanced Light Source, station 11.3.1'
_exptl_absorpt_coefficient_mu 0.420
_exptl_absorpt_correction_T_max 0.7448
_exptl_absorpt_correction_T_min 0.6394
_exptl_absorpt_correction_type multi-scan
_exptl_absorpt_process_details SADABS
_exptl_crystal_colour 'clear light colourless'
_exptl_crystal_colour_lustre clear
_exptl_crystal_colour_modifier light
_exptl_crystal_colour_primary colourless
_exptl_crystal_density_diffrn 1.008
_exptl_crystal_description block
_exptl_crystal_F_000 10016
_exptl_crystal_size_max 0.08
_exptl_crystal_size_mid 0.048
_exptl_crystal_size_min 0.02
_refine_diff_density_max 1.262
_refine_diff_density_min -0.747
_refine_diff_density_rms 0.093
_refine_ls_extinction_method none
_refine_ls_goodness_of_fit_ref 1.038
_refine_ls_hydrogen_treatment constr
_refine_ls_matrix_type full
_refine_ls_number_parameters 1206
_refine_ls_number_reflns 17503
_refine_ls_number_restraints 41
_refine_ls_restrained_S_all 1.039
_refine_ls_R_factor_all 0.0976
_refine_ls_R_factor_gt 0.0725
_refine_ls_shift/su_max 0.001
_refine_ls_shift/su_mean 0.000
_refine_ls_structure_factor_coef Fsqd
_refine_ls_weighting_details 'w=1/[\s^2^(Fo^2^)+(0.1075P)^2^+301.7017P] where P=(Fo^2^+2Fc^2^)/3'
_refine_ls_weighting_scheme calc
_refine_ls_wR_factor_gt 0.1943
_refine_ls_wR_factor_ref 0.2158
_reflns_Friedel_coverage 0.000
_reflns_number_gt 12381
_reflns_number_total 17503
_reflns_threshold_expression 'I > 2\s(I)'
_cod_data_source_file am7b16163_si_002.cif
_cod_data_source_block zrcpb2_a
_cod_depositor_comments 'Adding full bibliography for 4514347--4514349.cif.'
_cod_database_code 4514349
_shelx_shelxl_version_number 2016/6
_shelx_space_group_comment
;
The symmetry employed for this shelxl refinement is uniquely defined
by the following loop, which should always be used as a source of
symmetry information in preference to the above space-group names.
They are only intended as comments.
;
_olex2_refinement_description
;
1. Fixed Uiso
 At 1.2 times of:
  All C(H) groups
2. Restrained distances
 C69-C72
 1.5 with sigma of 0.02
 C41-O19
 1.3 with sigma of 0.02
 O18-C41
 1.3 with sigma of 0.02
 C41-C38
 1.5 with sigma of 0.02
 C17-C20
 1.5 with sigma of 0.02
3. Uiso/Uaniso restraints and constraints
C35 \\sim C36 \\sim C37 \\sim C38 \\sim C39 \\sim C40: within 1.7A with sigma
of 0.004 and sigma for terminal atoms of 0.004
Uanis(C99) = Uanis(C98) = Uanis(C96) = Uanis(C97) = Uanis(C101) = Uanis(C100)
Uanis(C16) = Uanis(C15) = Uanis(C14) = Uanis(C19) = Uanis(C18) = Uanis(C17)
4.a Aromatic/amide H refined with riding coordinates:
 C3(H3), C4(H4), C6(H6), C7(H7), C15(H15), C19(H19), C18(H18), C16(H16),
 C22(H22), C23(H23), C25(H25), C26(H26), C29(H29), C30(H30), C32(H32), C33(H33),
  C40(H40), C36(H36), C37(H37), C39(H39), C43(H43), C44(H44), C46(H46),
 C47(H47), C51(H51), C52(H52), C54(H54), C55(H55), C60(H60), C61(H61), C63(H63),
  C64(H64), C70(H70), C71(H71), C67(H67), C68(H68), C81(H81), C82(H82),
 C84(H84), C85(H85), C90(H90), C91(H91), C93(H93), C94(H94), C100(H100),
 C101(H101), C97(H97), C98(H98)
4.b Fitted hexagon refined as free rotating group:
 C15(C14,C19,C18,C17,C16), C40(C35,C36,C37,C38,C39), C69(C70,C71,C66,C67,C68),
 C99(C100,C101,C96,C97,C98)
;
_olex2_submission_special_instructions 'No special instructions were received'

loop_
_space_group_symop_operation_xyz
'x, y, z'
'-x, y, -z+1/2'
'x+1/2, y+1/2, z'
'-x+1/2, y+1/2, -z+1/2'
'-x, -y, -z'
'x, -y, z-1/2'
'-x+1/2, -y+1/2, -z'
'x+1/2, -y+1/2, z-1/2'

loop_
_atom_site_label
_atom_site_type_symbol
_atom_site_fract_x
_atom_site_fract_y
_atom_site_fract_z
_atom_site_U_iso_or_equiv
_atom_site_adp_type
_atom_site_occupancy
_atom_site_site_symmetry_order
_atom_site_calc_flag
_atom_site_refinement_flags_posn
_atom_site_refinement_flags_adp
Zr1 Zr 0.16274(4) 0.35705(2) 0.29088(4) 0.0444(3) Uani 1 1 d . .
Zr2 Zr 0.24697(4) 0.35688(2) 0.15090(4) 0.0452(3) Uani 1 1 d . .
Zr3 Zr 0.30258(4) 0.34774(2) 0.31476(5) 0.0580(3) Uani 1 1 d . .
Zr4 Zr 0.19279(4) 0.40053(2) 0.20589(4) 0.0454(3) Uani 1 1 d . .
Zr5 Zr 0.33264(3) 0.39099(2) 0.22838(4) 0.0395(2) Uani 1 1 d . .
Zr6 Zr 0.24897(3) 0.39160(2) 0.36981(4) 0.0443(3) Uani 1 1 d . .
O1 O 0.3302(2) 0.37802(7) 0.3356(3) 0.0465(15) Uani 1 1 d . .
O2 O 0.3077(2) 0.36249(8) 0.2237(3) 0.0470(15) Uani 1 1 d . .
O3 O 0.2349(2) 0.36367(8) 0.3422(3) 0.0474(15) Uani 1 1 d . .
O4 O 0.2608(2) 0.40062(8) 0.2706(3) 0.0451(14) Uani 1 1 d . .
O5 O 0.2647(2) 0.38930(8) 0.1512(3) 0.0500(15) Uani 1 1 d . .
O6 O 0.2319(3) 0.33984(8) 0.2502(3) 0.0677(19) Uani 1 1 d . .
O7 O 0.1674(2) 0.38966(8) 0.3060(3) 0.0539(16) Uani 1 1 d . .
O8 O 0.1853(2) 0.37092(8) 0.2028(3) 0.0439(14) Uani 1 1 d . .
O9 O 0.2799(4) 0.32057(12) 0.3650(5) 0.129(4) Uani 1 1 d . .
O10 O 0.4196(3) 0.38394(13) 0.2533(4) 0.093(2) Uani 1 1 d . .
O11 O 0.2178(3) 0.42691(11) 0.1556(4) 0.099(3) Uani 1 1 d . .
O12 O 0.1052(4) 0.40705(17) 0.1998(4) 0.136(4) Uani 1 1 d . .
O13 O 0.0775(3) 0.36520(12) 0.2750(4) 0.090(2) Uani 1 1 d . .
O14 O 0.1507(3) 0.32990(11) 0.3396(5) 0.094(3) Uani 1 1 d . .
O15 O 0.1924(10) 0.3040(2) 0.2684(9) 0.280(13) Uani 1 1 d . .
O16 O -0.1247(3) 0.33767(12) 0.2904(4) 0.102(3) Uani 1 1 d . .
O17 O -0.1821(3) 0.33674(10) 0.3779(4) 0.081(2) Uani 1 1 d . .
O18 O -0.3150(16) 0.2760(7) 0.582(3) 0.57(3) Uiso 1 1 d D .
O19 O -0.2576(15) 0.2946(6) 0.6669(19) 0.50(2) Uiso 1 1 d D .
O20 O -0.2143(4) 0.17072(13) 0.6403(6) 0.091(3) Uani 1 1 d . .
O21 O -0.1685(3) 0.17624(10) 0.7394(5) 0.095(3) Uani 1 1 d . .
O22 O 0.0698(8) 0.13921(19) 0.5750(12) 0.257(10) Uani 1 1 d . .
O23 O 0.1135(4) 0.15609(11) 0.6635(4) 0.092(2) Uani 1 1 d . .
O24 O 0.2465(19) 0.1987(7) 0.362(3) 0.61(4) Uani 1 1 d . .
O25 O 0.2847(11) 0.2249(5) 0.4227(18) 0.401(19) Uani 1 1 d . .
O26 O 0.1854(3) 0.38654(11) 0.4411(3) 0.070(2) Uani 1 1 d . .
O27 O 0.1319(3) 0.36259(11) 0.3957(3) 0.0692(19) Uani 1 1 d . .
O28 O 0.3079(11) 0.3998(4) 0.7168(14) 0.356(13) Uiso 1 1 d . .
O29 O 0.3096(8) 0.3626(3) 0.7199(10) 0.270(9) Uiso 1 1 d . .
O30 O 0.1618(3) 0.39586(12) 1.0986(4) 0.077(2) Uani 1 1 d . .
O31 O 0.2030(3) 0.36932(12) 1.0615(3) 0.072(2) Uani 1 1 d . .
O32 O 0.3468(3) 0.41549(10) 0.1672(4) 0.081(2) Uani 1 1 d . .
O33 O 0.3136(3) 0.41072(12) 0.0603(4) 0.095(3) Uani 1 1 d . .
O34 O 0.6384(3) 0.41442(10) 0.2016(4) 0.075(2) Uani 1 1 d . .
O35 O 0.6849(3) 0.41219(10) 0.1044(4) 0.074(2) Uani 1 1 d . .
O36 O 0.7999(10) 0.5041(3) 0.1348(14) 0.309(12) Uiso 1 1 d . .
O37 O 0.8193(10) 0.4963(3) 0.0237(14) 0.310(12) Uiso 1 1 d . .
O38 O 0.2887(3) 0.37982(15) 0.4629(4) 0.090(3) Uani 1 1 d . .
O39 O 0.3121(4) 0.34877(15) 0.4297(5) 0.115(3) Uani 1 1 d . .
O40 O 0.3730(3) 0.37927(11) 0.1336(4) 0.081(2) Uani 1 1 d . .
O41 O 0.3088(3) 0.36077(11) 0.0760(4) 0.075(2) Uani 1 1 d . .
O42 O 0.1759(5) 0.42724(12) 0.2709(7) 0.134(4) Uani 1 1 d . .
O43 O 0.2119(4) 0.41957(12) 0.3844(5) 0.091(3) Uani 1 1 d . .
C1 C 0.1590(11) 0.3112(4) 0.3128(13) 0.216(14) Uani 1 1 d . .
C2 C 0.1166(8) 0.2965(2) 0.3491(10) 0.146(7) Uani 1 1 d . .
C3 C 0.1089(9) 0.2788(2) 0.3241(13) 0.208(12) Uani 1 1 d . .
H3 H 0.127821 0.274539 0.285386 0.250 Uiso 1 1 calc R .
C4 C 0.0724(7) 0.2667(3) 0.3561(14) 0.198(12) Uani 1 1 d . .
H4 H 0.061828 0.254742 0.335847 0.238 Uiso 1 1 calc R .
C5 C 0.0503(7) 0.2728(3) 0.4225(13) 0.163(9) Uani 1 1 d . .
C6 C 0.0618(7) 0.2909(3) 0.4512(14) 0.207(13) Uani 1 1 d . .
H6 H 0.047064 0.294863 0.493249 0.249 Uiso 1 1 calc R .
C7 C 0.0973(7) 0.3033(2) 0.4133(11) 0.156(8) Uani 1 1 d . .
H7 H 0.107616 0.315660 0.430579 0.188 Uiso 1 1 calc R .
C8 C 0.0150(6) 0.2588(2) 0.4592(11) 0.161(8) Uani 1 1 d . .
C9 C 0.0338(6) 0.2407(2) 0.4828(12) 0.171(9) Uani 1 1 d . .
C10 C 0.0005(6) 0.2290(2) 0.5211(10) 0.155(8) Uani 1 1 d . .
C11 C -0.0497(6) 0.2349(2) 0.5382(11) 0.184(10) Uani 1 1 d . .
C12 C -0.0684(6) 0.2528(3) 0.5155(11) 0.174(9) Uani 1 1 d . .
C13 C -0.0368(7) 0.2650(2) 0.4760(11) 0.169(9) Uani 1 1 d . .
C15 C 0.1336(8) 0.2421(2) 0.4873(9) 0.314(9) Uani 1 1 d . .
H15 H 0.129583 0.252520 0.518447 0.377 Uiso 1 1 calc R .
C14 C 0.0879(5) 0.2329(3) 0.4590(11) 0.314(9) Uani 1 1 d G .
C19 C 0.0938(6) 0.2177(2) 0.4134(11) 0.314(9) Uani 1 1 d G .
H19 H 0.062605 0.211412 0.394033 0.377 Uiso 1 1 calc R .
C18 C 0.1455(8) 0.2117(2) 0.3960(10) 0.314(9) Uani 1 1 d G .
H18 H 0.149498 0.201323 0.364854 0.377 Uiso 1 1 calc R .
C17 C 0.1912(5) 0.2209(3) 0.4243(11) 0.314(9) Uani 1 1 d DG .
C16 C 0.1852(6) 0.2361(2) 0.4699(11) 0.314(9) Uani 1 1 d G .
H16 H 0.216477 0.242431 0.489268 0.377 Uiso 1 1 calc R .
C20 C 0.237(2) 0.2154(11) 0.379(3) 0.45(4) Uiso 1 1 d D .
C21 C 0.0220(7) 0.2103(2) 0.5424(10) 0.133(6) Uani 1 1 d . .
C22 C 0.0618(7) 0.2098(2) 0.5956(10) 0.149(7) Uani 1 1 d . .
H22 H 0.074988 0.221331 0.616475 0.179 Uiso 1 1 calc R .
C23 C 0.0819(6) 0.1914(2) 0.6172(8) 0.115(5) Uani 1 1 d . .
H23 H 0.109399 0.190625 0.652469 0.138 Uiso 1 1 calc R .
C24 C 0.0610(7) 0.1743(2) 0.5864(9) 0.131(6) Uani 1 1 d . .
C25 C 0.0226(7) 0.1745(3) 0.5349(9) 0.154(7) Uani 1 1 d . .
H25 H 0.010186 0.163088 0.512441 0.185 Uiso 1 1 calc R .
C26 C 0.0017(6) 0.1936(3) 0.5168(10) 0.152(8) Uani 1 1 d . .
H26 H -0.028215 0.194341 0.484834 0.182 Uiso 1 1 calc R .
C27 C 0.0861(8) 0.1548(3) 0.6103(12) 0.161(8) Uani 1 1 d . .
C28 C -0.0825(7) 0.2219(3) 0.5763(12) 0.172(9) Uani 1 1 d . .
C29 C -0.0692(7) 0.2177(2) 0.6477(12) 0.190(10) Uani 1 1 d . .
H29 H -0.039616 0.223824 0.671558 0.228 Uiso 1 1 calc R .
C30 C -0.1028(8) 0.2038(2) 0.6806(10) 0.150(7) Uani 1 1 d . .
H30 H -0.093416 0.200111 0.726351 0.179 Uiso 1 1 calc R .
C31 C -0.1505(7) 0.1952(3) 0.6471(11) 0.150(8) Uani 1 1 d . .
C32 C -0.1603(6) 0.1984(3) 0.5773(14) 0.210(13) Uani 1 1 d . .
H32 H -0.188012 0.191226 0.553459 0.252 Uiso 1 1 calc R .
C33 C -0.1287(7) 0.2126(3) 0.5403(12) 0.200(11) Uani 1 1 d . .
H33 H -0.137821 0.215652 0.493956 0.239 Uiso 1 1 calc R .
C34 C -0.1820(7) 0.1787(2) 0.6716(10) 0.105(6) Uani 1 1 d . .
C40 C -0.1262(7) 0.2647(3) 0.6079(14) 0.603(13) Uani 1 1 d . U
H40 H -0.095206 0.263215 0.637899 0.723 Uiso 1 1 calc R .
C35 C -0.1233(7) 0.2597(3) 0.5393(15) 0.601(13) Uani 1 1 d G U
C36 C -0.1686(9) 0.2619(3) 0.4955(12) 0.602(13) Uani 1 1 d G U
H36 H -0.166673 0.258480 0.448572 0.722 Uiso 1 1 calc R .
C37 C -0.2168(7) 0.2692(3) 0.5202(14) 0.603(13) Uani 1 1 d G U
H37 H -0.247739 0.270668 0.490285 0.723 Uiso 1 1 calc R .
C38 C -0.2196(6) 0.2742(3) 0.5889(15) 0.604(13) Uani 1 1 d DG U
C39 C -0.1743(9) 0.2720(3) 0.6327(12) 0.604(13) Uani 1 1 d G U
H39 H -0.176274 0.275404 0.679612 0.725 Uiso 1 1 calc R .
C41 C -0.2717(13) 0.2839(13) 0.613(4) 0.75(7) Uiso 1 1 d D .
C42 C -0.0615(7) 0.2819(3) 0.4412(13) 0.162(9) Uani 1 1 d . .
C43 C -0.0627(6) 0.2839(2) 0.3716(11) 0.149(8) Uani 1 1 d . .
H43 H -0.047173 0.274283 0.343751 0.179 Uiso 1 1 calc R .
C44 C -0.0866(6) 0.3001(2) 0.3420(9) 0.136(6) Uani 1 1 d . .
H44 H -0.087643 0.301266 0.293507 0.163 Uiso 1 1 calc R .
C45 C -0.1097(6) 0.3151(2) 0.3816(8) 0.117(5) Uani 1 1 d . .
C46 C -0.1085(6) 0.3135(2) 0.4496(8) 0.128(6) Uani 1 1 d . .
H46 H -0.124957 0.322960 0.477269 0.153 Uiso 1 1 calc R .
C47 C -0.0820(7) 0.2973(3) 0.4795(10) 0.159(8) Uani 1 1 d . .
H47 H -0.077820 0.296753 0.527949 0.191 Uiso 1 1 calc R .
C48 C -0.1437(6) 0.33119(19) 0.3467(7) 0.109(5) Uani 1 1 d . .
C49 C 0.1461(5) 0.3753(2) 0.4423(5) 0.074(3) Uani 1 1 d . .
C50 C 0.1096(5) 0.3764(2) 0.5027(5) 0.085(4) Uani 1 1 d . .
C51 C 0.1147(5) 0.3928(2) 0.5434(5) 0.089(4) Uani 1 1 d . .
H51 H 0.139453 0.402729 0.531919 0.106 Uiso 1 1 calc R .
C52 C 0.0845(5) 0.3946(3) 0.5993(5) 0.111(5) Uani 1 1 d . .
H52 H 0.086030 0.406140 0.625748 0.133 Uiso 1 1 calc R .
C53 C 0.0517(5) 0.3796(3) 0.6176(6) 0.120(6) Uani 1 1 d . .
C54 C 0.0449(5) 0.3621(3) 0.5773(6) 0.109(5) Uani 1 1 d . .
H54 H 0.021488 0.351990 0.590715 0.131 Uiso 1 1 calc R .
C55 C 0.0744(5) 0.3609(2) 0.5180(5) 0.086(4) Uani 1 1 d . .
H55 H 0.071117 0.349963 0.488700 0.103 Uiso 1 1 calc R .
C56 C 0.0240(5) 0.3800(3) 0.6879(6) 0.143(7) Uani 1 1 d . .
C57 C 0.0577(5) 0.3804(3) 0.7462(5) 0.155(8) Uani 1 1 d . .
C58 C 0.0326(5) 0.3811(3) 0.8092(6) 0.142(7) Uani 1 1 d . .
C59 C 0.0675(5) 0.3808(3) 0.8752(6) 0.116(6) Uani 1 1 d . .
C60 C 0.1009(5) 0.3654(3) 0.8915(5) 0.115(6) Uani 1 1 d . .
H60 H 0.101129 0.354287 0.863151 0.137 Uiso 1 1 calc R .
C61 C 0.1346(4) 0.3666(2) 0.9507(5) 0.100(5) Uani 1 1 d . .
H61 H 0.158364 0.356091 0.961742 0.120 Uiso 1 1 calc R .
C62 C 0.1343(5) 0.3821(2) 0.9927(5) 0.088(4) Uani 1 1 d . .
C63 C 0.0996(5) 0.3968(3) 0.9748(5) 0.109(5) Uani 1 1 d . .
H63 H 0.098544 0.407754 1.004136 0.131 Uiso 1 1 calc R .
C64 C 0.0658(5) 0.3968(3) 0.9165(7) 0.133(7) Uani 1 1 d . .
H64 H 0.042388 0.407413 0.905739 0.160 Uiso 1 1 calc R .
C65 C 0.1677(5) 0.3828(2) 1.0552(6) 0.075(3) Uani 1 1 d . .
C69 C 0.2292(3) 0.3799(3) 0.7320(7) 0.35(3) Uani 1 1 d D .
C70 C 0.2031(6) 0.3965(2) 0.7535(7) 0.32(2) Uani 1 1 d G .
H70 H 0.223560 0.407831 0.764457 0.388 Uiso 1 1 calc R .
C71 C 0.1469(6) 0.3966(2) 0.7589(5) 0.230(14) Uani 1 1 d G .
H71 H 0.129035 0.408000 0.773572 0.276 Uiso 1 1 calc R .
C66 C 0.1169(3) 0.3801(3) 0.7428(5) 0.194(12) Uani 1 1 d G .
C67 C 0.1431(5) 0.3635(2) 0.7213(5) 0.180(10) Uani 1 1 d G .
H67 H 0.122592 0.352222 0.710278 0.216 Uiso 1 1 calc R .
C68 C 0.1992(5) 0.3634(2) 0.7159(6) 0.236(15) Uani 1 1 d G .
H68 H 0.217117 0.352053 0.701162 0.283 Uiso 1 1 calc R .
C72 C 0.2967(7) 0.3814(5) 0.7221(13) 0.201(10) Uiso 1 1 d D .
C73 C 0.3049(7) 0.3614(4) 0.4740(8) 0.145(8) Uani 1 1 d . .
C74 C 0.3136(9) 0.3564(3) 0.5507(12) 0.191(9) Uiso 1 1 d . .
C75 C 0.1894(7) 0.4305(2) 0.3433(13) 0.142(8) Uani 1 1 d . .
C76 C 0.1723(12) 0.4503(3) 0.3725(18) 0.305(17) Uani 1 1 d . .
C77 C 0.3546(7) 0.3682(2) 0.0830(6) 0.104(4) Uani 1 1 d . .
C78 C 0.3980(7) 0.3647(3) 0.0302(8) 0.175(9) Uani 1 1 d . .
C79 C 0.3421(5) 0.41968(17) 0.1048(7) 0.084(4) Uani 1 1 d . .
C80 C 0.3756(4) 0.43559(16) 0.0814(5) 0.068(3) Uani 1 1 d . .
C81 C 0.3969(5) 0.44778(16) 0.1271(6) 0.082(3) Uani 1 1 d . .
H81 H 0.391098 0.445395 0.174094 0.098 Uiso 1 1 calc R .
C82 C 0.4279(4) 0.46429(16) 0.1094(7) 0.083(4) Uani 1 1 d . .
H82 H 0.441758 0.473001 0.143367 0.099 Uiso 1 1 calc R .
C83 C 0.4371(4) 0.46710(17) 0.0405(7) 0.080(4) Uani 1 1 d . .
C84 C 0.4157(6) 0.4548(2) -0.0076(8) 0.108(5) Uani 1 1 d . .
H84 H 0.421821 0.456885 -0.054725 0.130 Uiso 1 1 calc R .
C85 C 0.3839(6) 0.4387(2) 0.0132(8) 0.118(5) Uani 1 1 d . .
H85 H 0.368434 0.430133 -0.020161 0.141 Uiso 1 1 calc R .
C86 C 0.4703(4) 0.48372(15) 0.0189(6) 0.083(4) Uani 1 1 d . .
C87 C 0.5265(4) 0.48417(15) 0.0311(6) 0.077(3) Uani 1 1 d . .
C88 C 0.5558(4) 0.50021(16) 0.0128(7) 0.092(4) Uani 1 1 d . .
C89 C 0.5555(4) 0.46661(15) 0.0608(6) 0.069(3) Uani 1 1 d . .
C90 C 0.5616(5) 0.46441(17) 0.1302(7) 0.094(4) Uani 1 1 d . .
H90 H 0.545962 0.473394 0.160565 0.113 Uiso 1 1 calc R .
C91 C 0.5912(5) 0.44865(18) 0.1550(7) 0.092(4) Uani 1 1 d . .
H91 H 0.594332 0.446658 0.203040 0.110 Uiso 1 1 calc R .
C92 C 0.6161(4) 0.43593(15) 0.1129(6) 0.070(3) Uani 1 1 d . .
C93 C 0.6113(5) 0.43903(18) 0.0448(7) 0.092(4) Uani 1 1 d . .
H93 H 0.629448 0.430645 0.014708 0.110 Uiso 1 1 calc R .
C94 C 0.5806(5) 0.45407(17) 0.0180(6) 0.086(4) Uani 1 1 d . .
H94 H 0.576962 0.455728 -0.030220 0.103 Uiso 1 1 calc R .
C95 C 0.6494(5) 0.41968(16) 0.1398(6) 0.075(3) Uani 1 1 d . .
C99 C 0.7269(3) 0.49947(16) 0.0558(8) 0.192(5) Uani 1 1 d . .
C100 C 0.7067(4) 0.49557(17) -0.0101(7) 0.192(5) Uani 1 1 d G .
H100 H 0.730988 0.492579 -0.045269 0.230 Uiso 1 1 calc R .
C101 C 0.6510(5) 0.49603(17) -0.0245(6) 0.192(5) Uani 1 1 d G .
H101 H 0.637215 0.493356 -0.069498 0.230 Uiso 1 1 calc R .
C96 C 0.6155(3) 0.50040(16) 0.0270(8) 0.192(5) Uani 1 1 d G .
C97 C 0.6357(4) 0.50430(17) 0.0929(7) 0.192(5) Uani 1 1 d G .
H97 H 0.611434 0.507290 0.128075 0.230 Uiso 1 1 calc R .
C98 C 0.6914(5) 0.50384(17) 0.1073(6) 0.192(5) Uani 1 1 d G .
H98 H 0.705207 0.506514 0.152305 0.230 Uiso 1 1 calc R .
C102 C 0.8066(10) 0.5007(3) 0.0772(16) 0.176(8) Uiso 1 1 d . .
O44 O 0.0067(8) 0.3394(3) 0.3161(11) 0.316(12) Uani 1 1 d . .

loop_
_atom_site_aniso_label
_atom_site_aniso_U_11
_atom_site_aniso_U_22
_atom_site_aniso_U_33
_atom_site_aniso_U_23
_atom_site_aniso_U_13
_atom_site_aniso_U_12
Zr1 0.0533(6) 0.0416(5) 0.0393(5) -0.0081(4) 0.0160(4) -0.0149(4)
Zr2 0.0511(6) 0.0476(5) 0.0380(5) -0.0184(4) 0.0158(4) -0.0155(4)
Zr3 0.0690(7) 0.0466(6) 0.0594(6) 0.0153(5) 0.0167(5) 0.0138(5)
Zr4 0.0526(6) 0.0426(5) 0.0408(5) 0.0020(4) -0.0027(4) 0.0002(4)
Zr5 0.0427(5) 0.0456(5) 0.0304(5) -0.0032(4) 0.0026(4) -0.0148(4)
Zr6 0.0461(5) 0.0561(6) 0.0308(5) -0.0150(4) 0.0042(4) -0.0058(4)
O1 0.059(4) 0.046(4) 0.035(3) 0.000(3) 0.005(3) 0.001(3)
O2 0.046(4) 0.051(4) 0.045(4) -0.012(3) 0.013(3) -0.007(3)
O3 0.056(4) 0.052(4) 0.035(3) 0.000(3) 0.008(3) -0.007(3)
O4 0.043(3) 0.055(4) 0.037(3) -0.010(3) 0.003(3) -0.013(3)
O5 0.054(4) 0.057(4) 0.039(3) 0.002(3) -0.001(3) -0.013(3)
O6 0.105(5) 0.036(3) 0.065(4) 0.002(3) 0.038(4) -0.005(3)
O7 0.065(4) 0.049(4) 0.048(4) -0.011(3) 0.000(3) -0.005(3)
O8 0.049(4) 0.057(4) 0.026(3) -0.017(3) 0.011(3) -0.015(3)
O9 0.130(8) 0.087(6) 0.173(10) 0.070(6) 0.039(7) 0.012(5)
O10 0.058(5) 0.153(7) 0.069(5) -0.003(5) 0.018(4) -0.005(5)
O11 0.099(6) 0.085(6) 0.114(7) 0.026(5) 0.002(5) 0.023(5)
O12 0.101(7) 0.230(12) 0.077(6) 0.010(7) -0.004(5) 0.064(7)
O13 0.061(5) 0.131(7) 0.079(5) -0.024(5) -0.006(4) -0.019(5)
O14 0.101(6) 0.047(4) 0.136(8) 0.004(5) 0.050(5) -0.021(4)
O15 0.49(3) 0.158(13) 0.201(16) -0.048(12) 0.173(19) -0.188(17)
O16 0.106(6) 0.112(6) 0.092(6) 0.058(5) 0.051(5) 0.072(5)
O17 0.082(5) 0.085(5) 0.079(5) 0.042(4) 0.035(4) 0.044(4)
O20 0.095(7) 0.062(6) 0.117(8) 0.030(5) 0.022(6) -0.016(5)
O21 0.101(6) 0.043(4) 0.145(8) -0.005(5) 0.051(6) -0.025(4)
O22 0.30(2) 0.085(9) 0.39(3) -0.023(12) 0.022(19) 0.003(11)
O23 0.097(6) 0.089(6) 0.090(6) 0.016(5) -0.007(5) 0.038(5)
O24 0.43(5) 0.64(8) 0.79(9) -0.29(7) 0.15(5) 0.13(5)
O25 0.24(3) 0.41(4) 0.55(5) 0.10(4) 0.06(3) 0.11(3)
O26 0.054(4) 0.114(6) 0.044(4) -0.025(4) 0.017(3) -0.017(4)
O27 0.063(5) 0.095(5) 0.051(4) -0.005(4) 0.025(4) -0.016(4)
O30 0.075(5) 0.114(6) 0.043(4) 0.010(4) -0.011(4) 0.003(4)
O31 0.056(5) 0.125(6) 0.034(4) -0.019(4) 0.001(3) -0.030(5)
O32 0.097(6) 0.086(5) 0.059(5) 0.024(4) -0.009(4) -0.049(4)
O33 0.111(7) 0.100(6) 0.073(5) 0.032(5) 0.008(5) -0.049(5)
O34 0.083(5) 0.075(5) 0.066(5) 0.012(4) 0.003(4) 0.036(4)
O35 0.069(5) 0.085(5) 0.068(5) 0.031(4) 0.008(4) 0.023(4)
O38 0.067(5) 0.158(8) 0.045(5) 0.001(5) 0.001(4) -0.006(5)
O39 0.152(9) 0.138(8) 0.055(6) 0.037(6) 0.022(6) 0.044(7)
O40 0.076(5) 0.104(6) 0.065(5) -0.005(4) 0.014(4) -0.021(4)
O41 0.063(5) 0.098(6) 0.065(5) -0.032(4) 0.025(4) -0.036(4)
O42 0.166(10) 0.051(5) 0.183(11) -0.002(6) -0.009(9) 0.022(6)
O43 0.093(6) 0.060(5) 0.123(8) -0.033(5) 0.026(5) 0.006(5)
C1 0.25(3) 0.22(3) 0.17(2) 0.07(2) -0.01(2) -0.16(3)
C2 0.175(17) 0.085(12) 0.183(18) 0.036(11) 0.092(14) 0.004(11)
C3 0.27(2) 0.038(9) 0.33(3) 0.035(13) 0.15(2) 0.002(12)
C4 0.134(16) 0.123(15) 0.34(3) 0.117(19) 0.092(19) -0.023(12)
C5 0.109(13) 0.121(16) 0.26(3) 0.123(17) 0.056(14) 0.005(12)
C6 0.110(13) 0.125(15) 0.39(4) 0.16(2) 0.039(17) 0.022(12)
C7 0.169(16) 0.099(12) 0.21(2) 0.093(13) 0.076(15) 0.022(11)
C8 0.059(9) 0.133(14) 0.29(2) 0.110(15) 0.019(12) 0.015(9)
C9 0.102(12) 0.100(11) 0.31(3) 0.125(15) 0.016(14) 0.010(9)
C10 0.071(10) 0.108(11) 0.29(2) 0.140(14) 0.006(11) 0.018(9)
C11 0.071(10) 0.156(15) 0.33(3) 0.191(18) 0.032(13) 0.025(10)
C12 0.069(9) 0.177(16) 0.28(2) 0.166(17) 0.050(12) 0.018(10)
C13 0.115(13) 0.118(13) 0.28(2) 0.136(15) 0.069(14) 0.036(10)
C15 0.117(7) 0.163(10) 0.67(3) 0.130(14) 0.069(13) 0.030(7)
C14 0.117(7) 0.163(10) 0.67(3) 0.130(14) 0.069(13) 0.030(7)
C19 0.117(7) 0.163(10) 0.67(3) 0.130(14) 0.069(13) 0.030(7)
C18 0.117(7) 0.163(10) 0.67(3) 0.130(14) 0.069(13) 0.030(7)
C17 0.117(7) 0.163(10) 0.67(3) 0.130(14) 0.069(13) 0.030(7)
C16 0.117(7) 0.163(10) 0.67(3) 0.130(14) 0.069(13) 0.030(7)
C21 0.121(13) 0.094(12) 0.181(17) 0.044(12) -0.019(12) -0.035(11)
C22 0.142(15) 0.110(13) 0.190(18) 0.063(12) -0.054(14) -0.024(11)
C23 0.112(11) 0.073(9) 0.157(14) 0.037(9) -0.034(10) 0.006(8)
C24 0.126(13) 0.097(12) 0.166(16) 0.037(11) -0.050(12) 0.014(10)
C25 0.127(14) 0.169(18) 0.161(17) 0.066(14) -0.051(13) -0.041(12)
C26 0.100(12) 0.136(15) 0.22(2) 0.106(15) -0.039(12) -0.009(11)
C27 0.127(15) 0.18(2) 0.171(19) 0.086(17) -0.044(14) 0.013(14)
C28 0.086(12) 0.168(17) 0.26(2) 0.157(18) 0.001(13) 0.020(11)
C29 0.137(15) 0.140(15) 0.29(3) 0.140(18) -0.009(16) -0.042(12)
C30 0.173(18) 0.098(12) 0.183(18) 0.071(12) 0.079(15) 0.026(12)
C31 0.098(12) 0.144(15) 0.21(2) 0.127(15) -0.014(12) -0.035(11)
C32 0.082(11) 0.176(18) 0.37(3) 0.20(2) 0.016(16) 0.001(11)
C33 0.082(12) 0.24(2) 0.28(3) 0.20(2) -0.008(14) -0.008(13)
C34 0.115(13) 0.068(11) 0.137(16) 0.071(11) 0.077(12) 0.040(9)
C40 0.265(14) 0.512(17) 1.06(3) 0.60(2) 0.387(18) 0.267(12)
C35 0.264(14) 0.510(17) 1.06(3) 0.60(2) 0.389(18) 0.266(12)
C36 0.264(14) 0.511(17) 1.06(3) 0.60(2) 0.389(18) 0.265(12)
C37 0.265(14) 0.513(17) 1.06(3) 0.60(2) 0.389(18) 0.266(12)
C38 0.264(14) 0.515(17) 1.06(3) 0.59(2) 0.388(18) 0.268(12)
C39 0.266(14) 0.514(17) 1.06(3) 0.60(2) 0.387(18) 0.268(12)
C42 0.120(14) 0.118(14) 0.25(3) 0.132(17) 0.060(15) 0.056(11)
C43 0.093(11) 0.124(14) 0.23(2) 0.099(15) -0.016(13) 0.023(9)
C44 0.121(12) 0.125(13) 0.163(16) 0.076(12) 0.033(11) 0.024(11)
C45 0.130(12) 0.111(11) 0.115(12) 0.044(10) 0.048(10) 0.066(10)
C46 0.114(12) 0.160(15) 0.109(12) 0.071(11) 0.004(9) 0.022(10)
C47 0.118(13) 0.175(18) 0.185(19) 0.123(16) 0.016(12) 0.051(13)
C48 0.123(12) 0.106(10) 0.101(11) 0.066(9) 0.039(9) 0.058(9)
C49 0.070(8) 0.123(10) 0.031(6) 0.012(7) 0.009(6) 0.009(8)
C50 0.075(8) 0.149(12) 0.032(6) -0.006(7) -0.002(6) 0.010(8)
C51 0.073(8) 0.152(12) 0.043(7) -0.021(7) 0.017(6) -0.009(8)
C52 0.064(8) 0.243(18) 0.027(7) -0.032(8) 0.012(6) -0.024(10)
C53 0.045(8) 0.29(2) 0.022(7) 0.015(10) 0.001(6) 0.000(10)
C54 0.063(8) 0.219(17) 0.043(8) 0.016(9) -0.006(7) -0.005(9)
C55 0.068(8) 0.151(12) 0.039(7) 0.008(7) 0.007(6) -0.004(8)
C56 0.055(8) 0.35(2) 0.028(7) -0.017(10) 0.007(6) -0.010(11)
C57 0.055(9) 0.40(3) 0.015(6) -0.003(9) 0.010(6) 0.007(11)
C58 0.055(9) 0.34(2) 0.029(7) -0.008(10) -0.002(6) 0.020(11)
C59 0.053(8) 0.26(2) 0.040(8) -0.013(11) 0.000(7) -0.004(10)
C60 0.064(9) 0.249(19) 0.031(7) -0.030(9) -0.001(6) 0.011(10)
C61 0.048(7) 0.224(16) 0.029(6) -0.013(8) -0.005(5) -0.031(8)
C62 0.058(8) 0.188(14) 0.017(6) 0.007(8) -0.001(6) -0.018(8)
C63 0.076(9) 0.223(17) 0.027(7) 0.008(8) -0.012(6) -0.014(10)
C64 0.067(9) 0.29(2) 0.040(8) 0.001(11) 0.000(7) 0.014(11)
C65 0.053(7) 0.123(11) 0.048(8) 0.009(7) -0.007(6) -0.002(7)
C69 0.038(11) 0.92(9) 0.093(16) -0.06(3) 0.001(10) -0.04(2)
C70 0.092(18) 0.79(8) 0.088(15) -0.06(3) 0.013(12) -0.03(3)
C71 0.061(12) 0.56(5) 0.065(11) -0.024(17) 0.006(9) -0.054(19)
C66 0.049(10) 0.51(4) 0.028(8) -0.024(13) 0.011(7) -0.023(16)
C67 0.059(11) 0.43(3) 0.054(9) -0.004(14) -0.001(7) 0.049(14)
C68 0.077(14) 0.56(5) 0.070(12) 0.001(19) 0.010(10) 0.07(2)
C73 0.123(14) 0.26(3) 0.055(10) 0.062(14) -0.011(9) 0.023(16)
C75 0.117(13) 0.072(11) 0.24(2) -0.069(14) -0.020(14) 0.013(9)
C76 0.34(4) 0.102(15) 0.48(5) -0.12(2) 0.05(3) 0.058(19)
C77 0.126(13) 0.127(12) 0.060(8) -0.037(8) 0.027(9) 0.013(10)
C78 0.119(13) 0.31(2) 0.103(12) -0.093(15) 0.047(10) -0.036(15)
C79 0.082(9) 0.072(8) 0.096(10) 0.013(7) -0.017(8) -0.031(7)
C80 0.082(8) 0.074(8) 0.047(7) 0.022(6) -0.003(6) -0.026(6)
C81 0.103(9) 0.067(8) 0.075(8) 0.035(7) 0.002(7) -0.025(7)
C82 0.067(8) 0.071(8) 0.109(11) 0.031(7) -0.014(7) -0.011(6)
C83 0.065(7) 0.068(8) 0.106(10) 0.044(8) -0.018(7) -0.010(6)
C84 0.119(11) 0.110(11) 0.097(11) 0.052(9) 0.013(9) -0.036(9)
C85 0.134(13) 0.106(11) 0.114(12) 0.015(9) 0.011(9) -0.061(9)
C86 0.047(7) 0.065(7) 0.136(11) 0.069(7) -0.022(6) -0.016(6)
C87 0.051(7) 0.071(7) 0.108(9) 0.053(7) -0.012(6) -0.007(6)
C88 0.055(7) 0.081(8) 0.139(11) 0.072(8) -0.011(7) -0.004(6)
C89 0.063(7) 0.052(7) 0.091(9) 0.041(7) -0.006(6) -0.007(5)
C90 0.107(10) 0.083(9) 0.093(10) 0.020(7) 0.001(8) 0.035(8)
C91 0.105(10) 0.089(9) 0.079(9) 0.035(7) -0.024(7) 0.039(8)
C92 0.073(8) 0.058(7) 0.076(8) 0.029(6) -0.014(6) 0.003(6)
C93 0.085(9) 0.099(9) 0.092(10) 0.052(8) 0.000(7) 0.033(7)
C94 0.104(10) 0.076(8) 0.077(8) 0.036(7) -0.004(7) 0.011(7)
C95 0.086(9) 0.073(8) 0.065(8) 0.028(6) 0.001(7) 0.020(7)
C99 0.069(5) 0.182(7) 0.321(13) 0.114(9) -0.042(6) -0.009(5)
C100 0.069(5) 0.182(7) 0.321(13) 0.114(9) -0.042(6) -0.009(5)
C101 0.069(5) 0.182(7) 0.321(13) 0.114(9) -0.042(6) -0.009(5)
C96 0.069(5) 0.182(7) 0.321(13) 0.114(9) -0.042(6) -0.009(5)
C97 0.069(5) 0.182(7) 0.321(13) 0.114(9) -0.042(6) -0.009(5)
C98 0.069(5) 0.182(7) 0.321(13) 0.114(9) -0.042(6) -0.009(5)
O44 0.31(2) 0.257(19) 0.39(3) 0.040(17) 0.12(2) -0.170(17)

loop_
_atom_type_symbol
_atom_type_description
_atom_type_scat_dispersion_real
_atom_type_scat_dispersion_imag
_atom_type_scat_source
C C 0.0033 0.0016 'International Tables Vol C Tables 4.2.6.8 and 6.1.1.4'
H H 0.0000 0.0000 'International Tables Vol C Tables 4.2.6.8 and 6.1.1.4'
O O 0.0106 0.0060 'International Tables Vol C Tables 4.2.6.8 and 6.1.1.4'
Zr Zr -2.9673 0.5597 'International Tables Vol C Tables 4.2.6.8 and 6.1.1.4'

loop_
_geom_angle_atom_site_label_1
_geom_angle_atom_site_label_2
_geom_angle_atom_site_label_3
_geom_angle
_geom_angle_site_symmetry_1
_geom_angle_site_symmetry_3
Zr2 Zr1 Zr3 59.82(3) . .
Zr2 Zr1 Zr4 59.54(2) . .
Zr2 Zr1 Zr6 88.85(3) . .
Zr3 Zr1 Zr4 89.86(3) . .
Zr6 Zr1 Zr3 59.59(3) . .
Zr6 Zr1 Zr4 59.56(2) . .
O3 Zr1 Zr2 81.74(15) . .
O3 Zr1 Zr3 32.15(15) . .
O3 Zr1 Zr4 81.25(15) . .
O3 Zr1 Zr6 30.55(16) . .
O3 Zr1 O6 68.9(2) . .
O3 Zr1 O7 71.2(2) . .
O3 Zr1 O8 92.9(2) . .
O3 Zr1 O13 145.0(3) . .
O3 Zr1 O14 96.3(3) . .
O3 Zr1 O16 143.5(3) . 2
O3 Zr1 O27 80.3(2) . .
O6 Zr1 Zr2 40.69(15) . .
O6 Zr1 Zr3 36.81(18) . .
O6 Zr1 Zr4 96.34(15) . .
O6 Zr1 Zr6 93.60(17) . .
O6 Zr1 O7 122.4(2) . .
O6 Zr1 O16 74.7(3) . 2
O7 Zr1 Zr2 94.38(15) . .
O7 Zr1 Zr3 96.87(15) . .
O7 Zr1 Zr4 37.46(15) . .
O7 Zr1 Zr6 40.78(15) . .
O8 Zr1 Zr2 33.18(15) . .
O8 Zr1 Zr3 84.53(16) . .
O8 Zr1 Zr4 31.09(14) . .
O8 Zr1 Zr6 82.76(14) . .
O8 Zr1 O6 73.8(2) . .
O8 Zr1 O7 68.5(2) . .
O8 Zr1 O13 92.7(3) . .
O8 Zr1 O14 145.9(3) . .
O8 Zr1 O16 78.8(2) . 2
O8 Zr1 O27 142.4(2) . .
O13 Zr1 Zr2 119.0(2) . .
O13 Zr1 Zr3 175.5(2) . .
O13 Zr1 Zr4 86.0(2) . .
O13 Zr1 Zr6 116.6(2) . .
O13 Zr1 O6 145.4(3) . .
O13 Zr1 O7 78.8(3) . .
O13 Zr1 O16 71.4(3) . 2
O13 Zr1 O27 74.4(3) . .
O14 Zr1 Zr2 116.3(2) . .
O14 Zr1 Zr3 86.0(2) . .
O14 Zr1 Zr4 175.4(2) . .
O14 Zr1 Zr6 119.6(3) . .
O14 Zr1 O6 79.1(3) . .
O14 Zr1 O7 145.3(3) . .
O14 Zr1 O13 98.2(3) . .
O14 Zr1 O16 74.3(3) . 2
O14 Zr1 O27 71.7(3) . .
O16 Zr1 Zr2 71.94(18) 2 .
O16 Zr1 Zr3 111.4(2) 2 .
O16 Zr1 Zr4 105.3(2) 2 .
O16 Zr1 Zr6 160.33(18) 2 .
O16 Zr1 O7 134.2(3) 2 .
O27 Zr1 Zr2 161.10(18) . .
O27 Zr1 Zr3 105.78(18) . .
O27 Zr1 Zr4 111.59(19) . .
O27 Zr1 Zr6 72.65(18) . .
O27 Zr1 O6 134.4(3) . .
O27 Zr1 O7 74.3(2) . .
O27 Zr1 O16 126.8(3) . 2
Zr1 Zr2 Zr3 60.43(3) . .
Zr4 Zr2 Zr1 60.73(2) . .
Zr4 Zr2 Zr3 90.90(3) . .
Zr5 Zr2 Zr1 91.40(3) . .
Zr5 Zr2 Zr3 60.80(3) . .
Zr5 Zr2 Zr4 60.69(2) . .
O2 Zr2 Zr1 83.95(15) . .
O2 Zr2 Zr3 31.99(15) . .
O2 Zr2 Zr4 84.26(15) . .
O2 Zr2 Zr5 32.71(15) . .
O2 Zr2 O5 71.3(2) . .
O2 Zr2 O6 69.6(2) . .
O2 Zr2 O8 95.7(2) . .
O2 Zr2 O17 143.6(3) . 2
O2 Zr2 O20 85.5(3) . 8
O2 Zr2 O31 143.0(2) . 1_554
O2 Zr2 O41 86.2(2) . .
O5 Zr2 Zr1 96.55(14) . .
O5 Zr2 Zr3 96.13(14) . .
O5 Zr2 Zr4 39.16(15) . .
O5 Zr2 Zr5 38.68(14) . .
O5 Zr2 O6 122.3(2) . .
O6 Zr2 Zr1 39.29(16) . .
O6 Zr2 Zr3 37.64(18) . .
O6 Zr2 Zr4 96.20(15) . .
O6 Zr2 Zr5 95.39(17) . .
O8 Zr2 Zr1 32.63(15) . .
O8 Zr2 Zr3 84.66(15) . .
O8 Zr2 Zr4 32.59(14) . .
O8 Zr2 Zr5 85.04(14) . .
O8 Zr2 O5 71.7(2) . .
O8 Zr2 O6 71.8(2) . .
O8 Zr2 O17 83.3(2) . 2
O8 Zr2 O20 142.3(3) . 8
O8 Zr2 O31 81.9(2) . 1_554
O8 Zr2 O41 144.0(3) . .
O17 Zr2 Zr1 75.76(18) 2 .
O17 Zr2 Zr3 112.3(2) 2 .
O17 Zr2 Zr4 110.4(2) 2 .
O17 Zr2 Zr5 167.09(18) 2 .
O17 Zr2 O5 140.1(3) 2 .
O17 Zr2 O6 75.6(3) 2 .
O17 Zr2 O31 73.1(3) 2 1_554
O20 Zr2 Zr1 110.9(3) 8 .
O20 Zr2 Zr3 76.5(3) 8 .
O20 Zr2 Zr4 167.4(3) 8 .
O20 Zr2 Zr5 112.4(3) 8 .
O20 Zr2 O5 141.9(3) 8 .
O20 Zr2 O6 73.3(3) 8 .
O20 Zr2 O17 74.3(3) 8 2
O20 Zr2 O31 118.6(4) 8 1_554
O20 Zr2 O41 73.7(3) 8 .
O31 Zr2 Zr1 109.42(19) 1_554 .
O31 Zr2 Zr3 164.8(2) 1_554 .
O31 Zr2 Zr4 73.9(2) 1_554 .
O31 Zr2 Zr5 110.76(18) 1_554 .
O31 Zr2 O5 72.9(2) 1_554 .
O31 Zr2 O6 141.0(2) 1_554 .
O41 Zr2 Zr1 168.68(18) . .
O41 Zr2 Zr3 112.3(2) . .
O41 Zr2 Zr4 112.8(2) . .
O41 Zr2 Zr5 77.29(18) . .
O41 Zr2 O5 75.0(2) . .
O41 Zr2 O6 140.2(3) . .
O41 Zr2 O17 115.6(3) . 2
O41 Zr2 O31 75.7(3) . 1_554
Zr1 Zr3 Zr5 90.14(3) . .
Zr2 Zr3 Zr1 59.75(3) . .
Zr2 Zr3 Zr5 59.32(2) . .
Zr6 Zr3 Zr1 60.20(2) . .
Zr6 Zr3 Zr2 89.16(3) . .
Zr6 Zr3 Zr5 59.93(2) . .
O1 Zr3 Zr1 98.20(15) . .
O1 Zr3 Zr2 95.97(14) . .
O1 Zr3 Zr5 39.16(14) . .
O1 Zr3 Zr6 41.07(15) . .
O1 Zr3 O21 132.8(2) . 8
O1 Zr3 O39 76.6(3) . .
O2 Zr3 Zr1 83.38(15) . .
O2 Zr3 Zr2 32.05(15) . .
O2 Zr3 Zr5 31.29(15) . .
O2 Zr3 Zr6 82.61(15) . .
O2 Zr3 O1 70.4(2) . .
O2 Zr3 O3 92.0(2) . .
O2 Zr3 O6 72.3(2) . .
O2 Zr3 O9 146.4(3) . .
O2 Zr3 O21 77.2(3) . 8
O2 Zr3 O23 98.4(3) . 7_556
O2 Zr3 O39 147.1(3) . .
O3 Zr3 Zr1 31.73(15) . .
O3 Zr3 Zr2 81.38(15) . .
O3 Zr3 Zr5 81.85(15) . .
O3 Zr3 Zr6 31.47(15) . .
O3 Zr3 O1 72.4(2) . .
O3 Zr3 O6 69.7(2) . .
O3 Zr3 O9 96.8(3) . .
O3 Zr3 O21 143.0(3) . 8
O3 Zr3 O23 143.2(3) . 7_556
O3 Zr3 O39 77.3(3) . .
O6 Zr3 Zr1 38.07(16) . .
O6 Zr3 Zr2 40.32(15) . .
O6 Zr3 Zr5 96.44(15) . .
O6 Zr3 Zr6 95.36(16) . .
O6 Zr3 O1 124.8(2) . .
O6 Zr3 O9 80.5(3) . .
O6 Zr3 O21 73.3(3) . 8
O6 Zr3 O39 129.5(3) . .
O9 Zr3 Zr1 87.3(3) . .
O9 Zr3 Zr2 117.8(3) . .
O9 Zr3 Zr5 176.9(3) . .
O9 Zr3 Zr6 119.9(3) . .
O9 Zr3 O1 143.0(3) . .
O9 Zr3 O21 76.4(3) . 8
O9 Zr3 O39 66.4(4) . .
O21 Zr3 Zr1 111.3(2) 8 .
O21 Zr3 Zr2 70.7(2) 8 .
O21 Zr3 Zr5 103.04(19) 8 .
O21 Zr3 Zr6 159.1(2) 8 .
O23 Zr3 Zr1 174.9(2) 7_556 .
O23 Zr3 Zr2 123.7(2) 7_556 .
O23 Zr3 Zr5 89.0(2) 7_556 .
O23 Zr3 Zr6 115.1(2) 7_556 .
O23 Zr3 O1 78.0(3) 7_556 .
O23 Zr3 O6 147.1(3) 7_556 .
O23 Zr3 O9 93.8(3) 7_556 .
O23 Zr3 O21 73.8(3) 7_556 8
O23 Zr3 O39 74.8(4) 7_556 .
O39 Zr3 Zr1 101.1(3) . .
O39 Zr3 Zr2 158.7(2) . .
O39 Zr3 Zr5 115.8(3) . .
O39 Zr3 Zr6 72.0(3) . .
O39 Zr3 O21 128.8(3) . 8
Zr2 Zr4 Zr1 59.73(2) . .
Zr2 Zr4 Zr5 59.50(2) . .
Zr2 Zr4 Zr6 89.24(3) . .
Zr5 Zr4 Zr1 90.13(3) . .
Zr6 Zr4 Zr1 60.05(2) . .
Zr6 Zr4 Zr5 59.99(2) . .
O4 Zr4 Zr1 83.85(15) . .
O4 Zr4 Zr2 83.16(15) . .
O4 Zr4 Zr5 32.29(15) . .
O4 Zr4 Zr6 32.12(15) . .
O4 Zr4 O5 69.9(2) . .
O4 Zr4 O7 72.9(2) . .
O4 Zr4 O11 92.2(3) . .
O4 Zr4 O12 143.5(3) . .
O4 Zr4 O30 145.2(3) . 1_554
O4 Zr4 O42 79.4(3) . .
O5 Zr4 Zr1 96.43(14) . .
O5 Zr4 Zr2 40.07(14) . .
O5 Zr4 Zr5 37.59(14) . .
O5 Zr4 Zr6 94.76(14) . .
O5 Zr4 O42 135.1(3) . .
O7 Zr4 Zr1 38.85(14) . .
O7 Zr4 Zr2 95.86(15) . .
O7 Zr4 Zr5 97.61(16) . .
O7 Zr4 Zr6 40.81(15) . .
O7 Zr4 O5 124.0(2) . .
O7 Zr4 O30 133.4(2) . 1_554
O7 Zr4 O42 73.7(3) . .
O8 Zr4 Zr1 31.21(14) . .
O8 Zr4 Zr2 33.26(14) . .
O8 Zr4 Zr5 84.48(16) . .
O8 Zr4 Zr6 83.30(15) . .
O8 Zr4 O4 95.2(2) . .
O8 Zr4 O5 73.3(2) . .
O8 Zr4 O7 70.1(2) . .
O8 Zr4 O11 148.2(3) . .
O8 Zr4 O12 96.6(4) . .
O8 Zr4 O30 78.5(3) . 1_554
O8 Zr4 O42 143.3(3) . .
O11 Zr4 Zr1 175.6(2) . .
O11 Zr4 Zr2 118.0(2) . .
O11 Zr4 Zr5 85.5(2) . .
O11 Zr4 Zr6 117.0(2) . .
O11 Zr4 O5 80.4(3) . .
O11 Zr4 O7 141.4(3) . .
O11 Zr4 O12 95.5(4) . .
O11 Zr4 O30 77.8(3) . 1_554
O11 Zr4 O42 68.5(4) . .
O12 Zr4 Zr1 88.8(3) . .
O12 Zr4 Zr2 123.1(3) . .
O12 Zr4 Zr5 175.8(2) . .
O12 Zr4 Zr6 116.1(2) . .
O12 Zr4 O5 146.6(3) . .
O12 Zr4 O7 79.0(3) . .
O12 Zr4 O30 71.2(3) . 1_554
O12 Zr4 O42 70.6(4) . .
O30 Zr4 Zr1 104.4(2) 1_554 .
O30 Zr4 Zr2 72.9(2) 1_554 .
O30 Zr4 Zr5 113.0(2) 1_554 .
O30 Zr4 Zr6 161.2(2) 1_554 .
O30 Zr4 O5 75.5(2) 1_554 .
O30 Zr4 O42 125.2(4) 1_554 .
O42 Zr4 Zr1 112.4(3) . .
O42 Zr4 Zr2 161.7(3) . .
O42 Zr4 Zr5 106.2(3) . .
O42 Zr4 Zr6 73.0(3) . .
Zr2 Zr5 Zr3 59.88(3) . .
Zr2 Zr5 Zr4 59.81(2) . .
Zr2 Zr5 Zr6 89.27(3) . .
Zr4 Zr5 Zr3 89.86(3) . .
Zr6 Zr5 Zr3 59.57(2) . .
Zr6 Zr5 Zr4 59.75(2) . .
O1 Zr5 Zr2 95.61(14) . .
O1 Zr5 Zr3 38.19(13) . .
O1 Zr5 Zr4 97.51(15) . .
O1 Zr5 Zr6 41.01(14) . .
O1 Zr5 O40 129.2(2) . .
O2 Zr5 Zr2 32.66(16) . .
O2 Zr5 Zr3 31.18(15) . .
O2 Zr5 Zr4 83.42(16) . .
O2 Zr5 Zr6 82.19(15) . .
O2 Zr5 O1 69.4(2) . .
O2 Zr5 O4 93.8(2) . .
O2 Zr5 O5 72.7(2) . .
O2 Zr5 O10 94.7(3) . .
O2 Zr5 O32 142.7(3) . .
O2 Zr5 O34 144.2(2) . 2_655
O2 Zr5 O40 76.3(2) . .
O4 Zr5 Zr2 83.07(14) . .
O4 Zr5 Zr3 83.44(15) . .
O4 Zr5 Zr4 31.81(14) . .
O4 Zr5 Zr6 32.26(15) . .
O4 Zr5 O1 73.3(2) . .
O4 Zr5 O5 69.9(2) . .
O4 Zr5 O10 143.4(2) . .
O4 Zr5 O32 97.3(3) . .
O4 Zr5 O34 77.4(2) . 2_655
O4 Zr5 O40 146.5(2) . .
O5 Zr5 Zr2 40.16(14) . .
O5 Zr5 Zr3 96.60(14) . .
O5 Zr5 Zr4 38.13(15) . .
O5 Zr5 Zr6 95.02(15) . .
O5 Zr5 O1 124.1(2) . .
O5 Zr5 O10 146.2(3) . .
O5 Zr5 O34 132.6(2) . 2_655
O5 Zr5 O40 76.6(2) . .
O10 Zr5 Zr2 120.6(2) . .
O10 Zr5 Zr3 85.8(2) . .
O10 Zr5 Zr4 174.2(2) . .
O10 Zr5 Zr6 114.62(19) . .
O10 Zr5 O1 76.7(2) . .
O10 Zr5 O40 70.0(3) . .
O32 Zr5 Zr2 114.07(19) . .
O32 Zr5 Zr3 173.8(2) . .
O32 Zr5 Zr4 87.7(2) . .
O32 Zr5 Zr6 123.4(2) . .
O32 Zr5 O1 147.8(2) . .
O32 Zr5 O5 78.0(2) . .
O32 Zr5 O10 97.0(3) . .
O32 Zr5 O34 73.0(3) . 2_655
O32 Zr5 O40 74.9(3) . .
O34 Zr5 Zr2 160.04(19) 2_655 .
O34 Zr5 Zr3 113.09(19) 2_655 .
O34 Zr5 Zr4 103.4(2) 2_655 .
O34 Zr5 Zr6 71.98(18) 2_655 .
O34 Zr5 O1 74.9(2) 2_655 .
O34 Zr5 O10 75.0(3) 2_655 .
O34 Zr5 O40 128.3(3) 2_655 .
O40 Zr5 Zr2 71.33(18) . .
O40 Zr5 Zr3 101.08(19) . .
O40 Zr5 Zr4 114.69(19) . .
O40 Zr5 Zr6 158.34(18) . .
Zr3 Zr6 Zr1 60.21(3) . .
Zr3 Zr6 Zr4 90.71(3) . .
Zr3 Zr6 Zr5 60.50(2) . .
Zr4 Zr6 Zr1 60.38(2) . .
Zr4 Zr6 Zr5 60.26(2) . .
Zr5 Zr6 Zr1 90.48(2) . .
O1 Zr6 Zr1 96.36(14) . .
O1 Zr6 Zr3 39.07(13) . .
O1 Zr6 Zr4 97.08(13) . .
O1 Zr6 Zr5 40.01(13) . .
O3 Zr6 Zr1 31.01(16) . .
O3 Zr6 Zr3 32.36(16) . .
O3 Zr6 Zr4 82.35(16) . .
O3 Zr6 Zr5 83.03(15) . .
O3 Zr6 O1 71.3(2) . .
O3 Zr6 O4 93.8(2) . .
O3 Zr6 O7 70.6(2) . .
O3 Zr6 O26 84.1(2) . .
O3 Zr6 O35 142.3(3) . 2_655
O3 Zr6 O38 86.2(3) . .
O3 Zr6 O43 144.8(3) . .
O4 Zr6 Zr1 84.06(14) . .
O4 Zr6 Zr3 84.59(16) . .
O4 Zr6 Zr4 32.00(15) . .
O4 Zr6 Zr5 32.63(15) . .
O4 Zr6 O1 72.6(2) . .
O4 Zr6 O7 70.3(2) . .
O4 Zr6 O26 141.6(2) . .
O4 Zr6 O35 83.8(2) . 2_655
O4 Zr6 O38 144.8(3) . .
O4 Zr6 O43 85.9(3) . .
O7 Zr6 Zr1 39.71(14) . .
O7 Zr6 Zr3 96.48(14) . .
O7 Zr6 Zr4 38.31(15) . .
O7 Zr6 Zr5 95.55(15) . .
O7 Zr6 O1 123.8(2) . .
O26 Zr6 Zr1 74.54(18) . .
O26 Zr6 Zr3 110.4(2) . .
O26 Zr6 Zr4 110.38(19) . .
O26 Zr6 Zr5 165.01(18) . .
O26 Zr6 O1 140.2(2) . .
O26 Zr6 O7 72.9(2) . .
O26 Zr6 O35 120.1(3) . 2_655
O26 Zr6 O38 73.5(3) . .
O26 Zr6 O43 75.0(3) . .
O35 Zr6 Zr1 165.32(19) 2_655 .
O35 Zr6 Zr3 110.32(19) 2_655 .
O35 Zr6 Zr4 111.0(2) 2_655 .
O35 Zr6 Zr5 74.85(19) 2_655 .
O35 Zr6 O1 72.1(2) 2_655 .
O35 Zr6 O7 140.7(3) 2_655 .
O38 Zr6 Zr1 110.8(2) . .
O38 Zr6 Zr3 76.7(2) . .
O38 Zr6 Zr4 167.3(2) . .
O38 Zr6 Zr5 113.1(2) . .
O38 Zr6 O1 74.1(2) . .
O38 Zr6 O7 140.7(3) . .
O38 Zr6 O35 75.3(3) . 2_655
O43 Zr6 Zr1 114.5(2) . .
O43 Zr6 Zr3 169.6(3) . .
O43 Zr6 Zr4 78.9(3) . .
O43 Zr6 Zr5 112.2(2) . .
O43 Zr6 O1 140.3(3) . .
O43 Zr6 O7 76.2(3) . .
O43 Zr6 O35 72.8(3) . 2_655
O43 Zr6 O38 113.7(4) . .
Zr3 O1 Zr5 102.6(2) . .
Zr3 O1 Zr6 99.9(2) . .
Zr5 O1 Zr6 99.0(2) . .
Zr2 O2 Zr5 114.6(3) . .
Zr3 O2 Zr2 116.0(3) . .
Zr3 O2 Zr5 117.5(3) . .
Zr1 O3 Zr3 116.1(3) . .
Zr6 O3 Zr1 118.4(3) . .
Zr6 O3 Zr3 116.2(3) . .
Zr4 O4 Zr5 115.9(2) . .
Zr4 O4 Zr6 115.9(2) . .
Zr6 O4 Zr5 115.1(3) . .
Zr4 O5 Zr2 100.8(2) . .
Zr5 O5 Zr2 101.2(2) . .
Zr5 O5 Zr4 104.3(2) . .
Zr1 O6 Zr2 100.0(2) . .
Zr3 O6 Zr1 105.1(3) . .
Zr3 O6 Zr2 102.0(2) . .
Zr1 O7 Zr6 99.5(2) . .
Zr4 O7 Zr1 103.7(2) . .
Zr4 O7 Zr6 100.9(2) . .
Zr1 O8 Zr2 114.2(3) . .
Zr4 O8 Zr1 117.7(2) . .
Zr4 O8 Zr2 114.1(2) . .
C1 O14 Zr1 128.1(11) . .
C48 O16 Zr1 130.6(7) . 2
C48 O17 Zr2 130.9(7) . 2
C34 O20 Zr2 133.5(11) . 8_456
C34 O21 Zr3 129.0(9) . 8_456
C27 O23 Zr3 131.9(12) . 7_556
C49 O26 Zr6 134.1(7) . .
C49 O27 Zr1 131.5(6) . .
C65 O30 Zr4 134.3(7) . 1_556
C65 O31 Zr2 132.5(7) . 1_556
C79 O32 Zr5 136.5(7) . .
C95 O34 Zr5 134.7(7) . 2_655
C95 O35 Zr6 131.9(6) . 2_655
C73 O38 Zr6 127.3(10) . .
C73 O39 Zr3 134.5(11) . .
C77 O40 Zr5 131.9(8) . .
C77 O41 Zr2 129.4(7) . .
C75 O42 Zr4 128.5(9) . .
C75 O43 Zr6 130.6(11) . .
O14 C1 C2 108(2) . .
O15 C1 O14 133.7(17) . .
O15 C1 C2 119(2) . .
C3 C2 C1 120(2) . .
C3 C2 C7 125.1(16) . .
C7 C2 C1 114.5(19) . .
C2 C3 C4 118(2) . .
C3 C4 C5 119(2) . .
C4 C5 C8 118(2) . .
C6 C5 C4 122.0(16) . .
C6 C5 C8 120(2) . .
C5 C6 C7 116(2) . .
C2 C7 C6 119(2) . .
C9 C8 C5 122.8(15) . .
C13 C8 C5 117.8(14) . .
C13 C8 C9 119.2(14) . .
C8 C9 C14 119.6(15) . .
C10 C9 C8 120.2(15) . .
C10 C9 C14 119.7(13) . .
C9 C10 C21 117.3(15) . .
C11 C10 C9 121.1(12) . .
C11 C10 C21 121.7(13) . .
C10 C11 C12 119.0(12) . .
C10 C11 C28 118.3(13) . .
C12 C11 C28 122.7(14) . .
C11 C12 C13 122.0(14) . .
C11 C12 C35 117.9(13) . .
C13 C12 C35 119.9(14) . .
C8 C13 C12 118.5(13) . .
C8 C13 C42 120.0(14) . .
C12 C13 C42 120.2(14) . .
C14 C15 C16 120.0 . .
C15 C14 C9 114.8(16) . .
C15 C14 C19 120.0 . .
C19 C14 C9 125.2(16) . .
C14 C19 C18 120.0 . .
C17 C18 C19 120.0 . .
C18 C17 C16 120.0 . .
C18 C17 C20 106(4) . .
C16 C17 C20 131(4) . .
C17 C16 C15 120.0 . .
O24 C20 O25 114(6) . .
O24 C20 C17 123(7) . .
C17 C20 O25 98(4) . .
C22 C21 C10 118.2(17) . .
C26 C21 C10 121.9(17) . .
C26 C21 C22 119.6(15) . .
C21 C22 C23 118.0(16) . .
C24 C23 C22 120.2(14) . .
C23 C24 C27 117.7(15) . .
C25 C24 C23 122.7(15) . .
C25 C24 C27 119.5(18) . .
C24 C25 C26 114.9(17) . .
C21 C26 C25 124.3(16) . .
O22 C27 C24 116.1(17) . .
O23 C27 O22 130.2(19) . .
O23 C27 C24 113(2) . .
C11 C28 C29 120.9(19) . .
C11 C28 C33 118.0(19) . .
C29 C28 C33 121.1(15) . .
C30 C29 C28 116.9(19) . .
C29 C30 C31 122.8(18) . .
C30 C31 C34 126.9(16) . .
C32 C31 C30 119.1(14) . .
C32 C31 C34 111.4(19) . .
C31 C32 C33 121(2) . .
C32 C33 C28 118.6(19) . .
O20 C34 O21 127.2(14) . .
O20 C34 C31 125.0(18) . .
O21 C34 C31 107.5(18) . .
C35 C40 C39 120.0 . .
C40 C35 C12 117(2) . .
C36 C35 C12 123(2) . .
C36 C35 C40 120.0 . .
C37 C36 C35 120.0 . .
C38 C37 C36 120.0 . .
C37 C38 C41 118(3) . .
C39 C38 C37 120.0 . .
C39 C38 C41 122(3) . .
C38 C39 C40 120.0 . .
O18 C41 O19 141(5) . .
O18 C41 C38 110(3) . .
O19 C41 C38 107(3) . .
C43 C42 C13 122(2) . .
C43 C42 C47 117.1(14) . .
C47 C42 C13 120(2) . .
C42 C43 C44 120(2) . .
C43 C44 C45 122.3(17) . .
C44 C45 C48 120.5(14) . .
C46 C45 C44 118.9(14) . .
C46 C45 C48 119.8(14) . .
C45 C46 C47 118.2(17) . .
C42 C47 C46 123.4(19) . .
O16 C48 C45 114.8(12) . .
O17 C48 O16 129.4(10) . .
O17 C48 C45 115.5(11) . .
O26 C49 O27 126.7(9) . .
O26 C49 C50 117.9(11) . .
O27 C49 C50 115.4(11) . .
C51 C50 C49 116.5(12) . .
C51 C50 C55 122.8(11) . .
C55 C50 C49 120.6(12) . .
C52 C51 C50 119.9(13) . .
C51 C52 C53 119.2(14) . .
C52 C53 C54 123.2(11) . .
C52 C53 C56 120.1(16) . .
C54 C53 C56 116.4(16) . .
C55 C54 C53 116.7(13) . .
C54 C55 C50 118.0(13) . .
C57 C56 C53 117.4(10) . .
C57 C56 C58 122.1(10) . 2_556
C58 C56 C53 120.4(10) 2_556 .
C56 C57 C58 117.1(11) . .
C56 C57 C66 122.0(9) . .
C58 C57 C66 120.9(10) . .
C56 C58 C59 119.8(10) 2_556 .
C57 C58 C56 120.4(10) . 2_556
C57 C58 C59 119.4(11) . .
C60 C59 C58 121.3(16) . .
C64 C59 C58 117.4(16) . .
C64 C59 C60 121.3(13) . .
C59 C60 C61 118.7(15) . .
C62 C61 C60 121.8(15) . .
C61 C62 C63 117.0(11) . .
C61 C62 C65 121.4(15) . .
C63 C62 C65 121.6(14) . .
C62 C63 C64 124.3(16) . .
C59 C64 C63 116.9(16) . .
O30 C65 O31 123.8(10) . .
O30 C65 C62 121.2(13) . .
O31 C65 C62 114.9(13) . .
C70 C69 C68 120.0 . .
C70 C69 C72 117.1(16) . .
C68 C69 C72 122.8(16) . .
C69 C70 C71 120.0 . .
C66 C71 C70 120.0 . .
C71 C66 C57 120.2(14) . .
C67 C66 C57 119.8(14) . .
C67 C66 C71 120.0 . .
C66 C67 C68 120.0 . .
C67 C68 C69 120.0 . .
O28 C72 O29 153(2) . .
O28 C72 C69 106(2) . .
O29 C72 C69 100.5(19) . .
O38 C73 C74 114(2) . .
O39 C73 O38 126.8(13) . .
O39 C73 C74 120(2) . .
O42 C75 C76 116(2) . .
O43 C75 O42 128.7(13) . .
O43 C75 C76 115(2) . .
O40 C77 C78 111.6(14) . .
O41 C77 O40 127.5(11) . .
O41 C77 C78 120.9(12) . .
O32 C79 O33 125.9(10) . .
O32 C79 C80 116.5(10) . .
O33 C79 C80 117.5(11) . .
C81 C80 C79 118.9(10) . .
C81 C80 C85 119.2(10) . .
C85 C80 C79 121.9(11) . .
C80 C81 C82 123.4(11) . .
C83 C82 C81 117.1(11) . .
C82 C83 C86 119.7(12) . .
C84 C83 C82 120.7(11) . .
C84 C83 C86 119.6(12) . .
C83 C84 C85 119.6(13) . .
C80 C85 C84 120.0(13) . .
C87 C86 C83 121.5(8) . .
C87 C86 C88 119.3(8) . 5_665
C88 C86 C83 119.2(9) 5_665 .
C86 C87 C89 119.9(8) . .
C88 C87 C86 120.0(9) . .
C88 C87 C89 120.0(9) . .
C86 C88 C96 120.3(9) 5_665 .
C87 C88 C86 120.8(9) . 5_665
C87 C88 C96 118.9(9) . .
C90 C89 C87 120.1(12) . .
C90 C89 C94 120.0(10) . .
C94 C89 C87 119.5(11) . .
C89 C90 C91 118.0(12) . .
C92 C91 C90 122.5(12) . .
C91 C92 C95 122.1(11) . .
C93 C92 C91 117.8(10) . .
C93 C92 C95 120.0(12) . .
C92 C93 C94 121.6(13) . .
C89 C94 C93 119.9(11) . .
O34 C95 C92 114.4(11) . .
O35 C95 O34 125.0(9) . .
O35 C95 C92 120.6(10) . .
C100 C99 C98 120.0 . .
C100 C99 C102 121.3(12) . .
C98 C99 C102 118.6(12) . .
C101 C100 C99 120.0 . .
C100 C101 C96 120.0 . .
C101 C96 C88 120.5(11) . .
C97 C96 C88 119.5(11) . .
C97 C96 C101 120.0 . .
C96 C97 C98 120.0 . .
C97 C98 C99 120.0 . .
O36 C102 C99 92(2) . .
O37 C102 O36 171(4) . .
O37 C102 C99 96(2) . .

loop_
_geom_bond_atom_site_label_1
_geom_bond_atom_site_label_2
_geom_bond_distance
_geom_bond_site_symmetry_2
Zr1 Zr2 3.4925(11) .
Zr1 Zr3 3.5164(13) .
Zr1 Zr4 3.5275(12) .
Zr1 Zr6 3.5158(11) .
Zr1 O3 2.060(6) .
Zr1 O6 2.246(6) .
Zr1 O7 2.278(6) .
Zr1 O8 2.064(5) .
Zr1 O13 2.184(7) .
Zr1 O14 2.131(7) .
Zr1 O16 2.256(7) 2
Zr1 O27 2.244(7) .
Zr2 Zr3 3.4951(13) .
Zr2 Zr4 3.4858(12) .
Zr2 Zr5 3.4750(11) .
Zr2 O2 2.063(6) .
Zr2 O5 2.284(6) .
Zr2 O6 2.312(6) .
Zr2 O8 2.095(5) .
Zr2 O17 2.177(7) 2
Zr2 O20 2.148(9) 8
Zr2 O31 2.198(8) 1_554
Zr2 O41 2.167(7) .
Zr3 Zr5 3.5273(12) .
Zr3 Zr6 3.4942(12) .
Zr3 O1 2.235(5) .
Zr3 O2 2.059(6) .
Zr3 O3 2.084(6) .
Zr3 O6 2.182(7) .
Zr3 O9 2.202(8) .
Zr3 O21 2.345(9) 8
Zr3 O23 2.110(9) 7_556
Zr3 O39 2.252(10) .
Zr4 Zr5 3.5167(12) .
Zr4 Zr6 3.4985(12) .
Zr4 O4 2.061(5) .
Zr4 O5 2.241(6) .
Zr4 O7 2.208(6) .
Zr4 O8 2.057(5) .
Zr4 O11 2.172(8) .
Zr4 O12 2.201(9) .
Zr4 O30 2.229(7) 1_554
Zr4 O42 2.289(10) .
Zr5 Zr6 3.5071(11) .
Zr5 O1 2.283(5) .
Zr5 O2 2.066(5) .
Zr5 O4 2.088(5) .
Zr5 O5 2.214(6) .
Zr5 O10 2.231(7) .
Zr5 O32 2.110(7) .
Zr5 O34 2.222(7) 2_655
Zr5 O40 2.283(8) .
Zr6 O1 2.330(6) .
Zr6 O3 2.032(6) .
Zr6 O4 2.067(5) .
Zr6 O7 2.328(6) .
Zr6 O26 2.162(7) .
Zr6 O35 2.207(7) 2_655
Zr6 O38 2.191(9) .
Zr6 O43 2.162(8) .
O14 C1 1.42(3) .
O15 C1 1.31(3) .
O16 C48 1.293(13) .
O17 C48 1.206(14) .
O18 C41 1.32(2) .
O19 C41 1.33(2) .
O20 C34 1.13(2) .
O21 C34 1.367(19) .
O22 C27 1.33(3) .
O23 C27 1.22(2) .
O24 C20 1.23(8) .
O25 C20 1.56(8) .
O26 C49 1.241(13) .
O27 C49 1.305(13) .
O28 C72 1.31(3) .
O29 C72 1.34(3) .
O30 C65 1.251(14) .
O31 C65 1.277(13) .
O32 C79 1.254(13) .
O33 C79 1.261(13) .
O34 C95 1.300(12) .
O35 C95 1.248(12) .
O36 C102 1.17(3) .
O37 C102 1.14(3) .
O38 C73 1.35(2) .
O39 C73 1.25(2) .
O40 C77 1.318(15) .
O41 C77 1.241(16) .
O42 C75 1.46(2) .
O43 C75 1.22(2) .
C1 C2 1.64(2) .
C2 C3 1.33(2) .
C2 C7 1.44(2) .
C3 C4 1.39(2) .
C4 C5 1.49(3) .
C5 C6 1.40(3) .
C5 C8 1.50(2) .
C6 C7 1.45(2) .
C8 C9 1.408(18) .
C8 C13 1.394(19) .
C9 C10 1.390(19) .
C9 C14 1.526(19) .
C10 C11 1.357(19) .
C10 C21 1.452(19) .
C11 C12 1.387(18) .
C11 C28 1.43(2) .
C12 C13 1.398(18) .
C12 C35 1.523(18) .
C13 C42 1.47(2) .
C15 C14 1.3900 .
C15 C16 1.3900 .
C14 C19 1.3900 .
C19 C18 1.3900 .
C18 C17 1.3900 .
C17 C16 1.3900 .
C17 C20 1.51(2) .
C21 C22 1.40(2) .
C21 C26 1.35(2) .
C22 C23 1.420(18) .
C23 C24 1.416(19) .
C24 C25 1.355(19) .
C24 C27 1.55(2) .
C25 C26 1.45(2) .
C28 C29 1.45(3) .
C28 C33 1.47(3) .
C29 C30 1.43(2) .
C30 C31 1.45(2) .
C31 C32 1.40(3) .
C31 C34 1.47(2) .
C32 C33 1.46(2) .
C40 C35 1.3900 .
C40 C39 1.3900 .
C35 C36 1.3900 .
C36 C37 1.3900 .
C37 C38 1.3900 .
C38 C39 1.3900 .
C38 C41 1.53(2) .
C42 C43 1.37(3) .
C42 C47 1.41(3) .
C43 C44 1.381(19) .
C44 C45 1.43(2) .
C45 C46 1.334(19) .
C45 C48 1.536(17) .
C46 C47 1.412(19) .
C49 C50 1.511(15) .
C50 C51 1.385(16) .
C50 C55 1.421(16) .
C51 C52 1.351(15) .
C52 C53 1.37(2) .
C53 C54 1.45(2) .
C53 C56 1.556(16) .
C54 C55 1.392(16) .
C56 C57 1.385(16) .
C56 C58 1.400(16) 2_556
C57 C58 1.398(15) .
C57 C66 1.462(14) .
C58 C59 1.524(17) .
C59 C60 1.38(2) .
C59 C64 1.37(2) .
C60 C61 1.403(15) .
C61 C62 1.355(19) .
C62 C63 1.365(18) .
C62 C65 1.448(15) .
C63 C64 1.387(16) .
C69 C70 1.3900 .
C69 C68 1.3900 .
C69 C72 1.681(17) .
C70 C71 1.3900 .
C71 C66 1.3900 .
C66 C67 1.3900 .
C67 C68 1.3900 .
C73 C74 1.55(3) .
C75 C76 1.55(2) .
C77 C78 1.532(18) .
C79 C80 1.459(14) .
C80 C81 1.322(14) .
C80 C85 1.372(16) .
C81 C82 1.423(14) .
C82 C83 1.388(16) .
C83 C84 1.360(17) .
C83 C86 1.480(14) .
C84 C85 1.429(16) .
C86 C87 1.396(13) .
C86 C88 1.415(13) 5_665
C87 C88 1.378(13) .
C87 C89 1.514(13) .
C88 C96 1.485(12) .
C89 C90 1.369(15) .
C89 C94 1.369(15) .
C90 C91 1.389(15) .
C91 C92 1.365(15) .
C92 C93 1.348(15) .
C92 C95 1.477(14) .
C93 C94 1.378(14) .
C99 C100 1.3900 .
C99 C98 1.3900 .
C99 C102 1.99(2) .
C100 C101 1.3900 .
C101 C96 1.3900 .
C96 C97 1.3900 .
C97 C98 1.3900 .

loop_
_smtbx_masks_void_nr
_smtbx_masks_void_average_x
_smtbx_masks_void_average_y
_smtbx_masks_void_average_z
_smtbx_masks_void_volume
_smtbx_masks_void_count_electrons
1 -0.597 -0.373 -0.534 16900.9 3296.6
2 0.000 0.292 0.250 6.9 0.0
3 0.000 0.708 0.750 6.9 0.0
4 0.500 0.208 0.750 6.9 0.0
5 0.500 0.792 0.250 6.9 0.0
